data_1550486
loop_
_publ_author_name
'li, qiuxia'
'Shi, Chao'
'Huang, Manli'
'Wei, Xing'
'Yan, Hong'
'Yang, Chuluo'
'Yuan, Aihua'

_publ_section_title
;
 B- and N-embedded color-tunable phosphorescent iridium complexes and
 B&#x2212;N lewis adducts with intriguing structural and optical changes
;
_journal_name_full 'Chemical Science'
_journal_paper_doi 10.1039/C8SC04252G
_journal_year 2019
_chemical_formula_moiety 'C51 H33 Ir N4 O6, 2(C H2 Cl2)'
_chemical_formula_sum 'C53 H37 Cl4 Ir N4 O6'
_chemical_formula_weight 1159.87
_chemical_name_systematic
; 
 ? 
;
_space_group_IT_number 2
_symmetry_cell_setting triclinic
_symmetry_space_group_name_Hall '-P 1'
_symmetry_space_group_name_H-M 'P -1'
_atom_sites_solution_hydrogens geom
_atom_sites_solution_primary direct
_atom_sites_solution_secondary difmap
_audit_creation_method SHELXL-97
_audit_update_record
;
2018-03-25 deposited with the CCDC.
2019-01-18 downloaded from the CCDC.
;
_cell_angle_alpha 103.599(2)
_cell_angle_beta 104.123(2)
_cell_angle_gamma 101.639(2)
_cell_formula_units_Z 2
_cell_length_a 9.758(3)
_cell_length_b 13.838(4)
_cell_length_c 18.798(5)
_cell_measurement_reflns_used 9923
_cell_measurement_temperature 293(2)
_cell_measurement_theta_max 26.98
_cell_measurement_theta_min 2.36
_cell_volume 2300.4(11)
_computing_structure_refinement 'SHELXL-97 (Sheldrick, 2008)'
_computing_structure_solution 'SHELXS-97 (Sheldrick, 2008)'
_diffrn_ambient_temperature 293(2)
_diffrn_measured_fraction_theta_full 0.994
_diffrn_measured_fraction_theta_max 0.994
_diffrn_measurement_device_type 'APEX2 CCD detector'
_diffrn_radiation_monochromator graphite
_diffrn_radiation_source 'fine-focus sealed tube'
_diffrn_radiation_type MoK\a
_diffrn_radiation_wavelength 0.71073
_diffrn_reflns_av_R_equivalents 0.0571
_diffrn_reflns_av_sigmaI/netI 0.0637
_diffrn_reflns_limit_h_max 12
_diffrn_reflns_limit_h_min -12
_diffrn_reflns_limit_k_max 17
_diffrn_reflns_limit_k_min -17
_diffrn_reflns_limit_l_max 23
_diffrn_reflns_limit_l_min -23
_diffrn_reflns_number 35318
_diffrn_reflns_theta_full 26.00
_diffrn_reflns_theta_max 26.00
_diffrn_reflns_theta_min 2.53
_exptl_absorpt_coefficient_mu 3.192
_exptl_absorpt_correction_T_max 0.7455
_exptl_absorpt_correction_T_min 0.5628
_exptl_absorpt_correction_type multi-scan
_exptl_absorpt_process_details 'SADABS (Bruker, 2008)'
_exptl_crystal_density_diffrn 1.675
_exptl_crystal_density_method 'not measured'
_exptl_crystal_description block
_exptl_crystal_F_000 1152
_exptl_crystal_size_max 0.22
_exptl_crystal_size_mid 0.20
_exptl_crystal_size_min 0.17
_refine_diff_density_max 1.122
_refine_diff_density_min -0.740
_refine_diff_density_rms 0.095
_refine_ls_extinction_method none
_refine_ls_goodness_of_fit_ref 1.023
_refine_ls_hydrogen_treatment constr
_refine_ls_matrix_type full
_refine_ls_number_parameters 727
_refine_ls_number_reflns 8968
_refine_ls_number_restraints 667
_refine_ls_restrained_S_all 1.060
_refine_ls_R_factor_all 0.0534
_refine_ls_R_factor_gt 0.0346
_refine_ls_shift/su_max 0.002
_refine_ls_shift/su_mean 0.000
_refine_ls_structure_factor_coef Fsqd
_refine_ls_weighting_details 'calc w=1/[\s^2^(Fo^2^)+(0.0239P)^2^+0.0000P] where P=(Fo^2^+2Fc^2^)/3'
_refine_ls_weighting_scheme calc
_refine_ls_wR_factor_gt 0.0560
_refine_ls_wR_factor_ref 0.0594
_reflns_number_gt 7206
_reflns_number_total 8968
_reflns_threshold_expression >2sigma(I)
_cod_data_source_file c8sc04252g2.cif
_cod_data_source_block Ir-NN
_cod_depositor_comments
;
The following automatic conversions were performed:

'_symmetry_cell_setting' value 'Triclinic' changed to 'triclinic'
according to
/home/data/users/saulius/crontab/automatic-downloads/rss-feeds/RSC/lib/dictionaries/cif_core.dic
dictionary named 'cif_core.dic' version 2.4.2 from 2011-04-26.

Automatic conversion script
Id: cif_fix_values 4973 2017-02-22 13:04:09Z antanas 
;
_cod_original_cell_volume 2300.3(10)
_cod_original_sg_symbol_Hall '-P 1   '
_cod_original_sg_symbol_H-M 'P-1   '
_cod_database_code 1550486

loop_
_symmetry_equiv_pos_as_xyz
'x, y, z'
'-x, -y, -z'

loop_
_atom_site_label
_atom_site_type_symbol
_atom_site_fract_x
_atom_site_fract_y
_atom_site_fract_z
_atom_site_U_iso_or_equiv
_atom_site_adp_type
_atom_site_occupancy
_atom_site_symmetry_multiplicity
_atom_site_calc_flag
_atom_site_refinement_flags
_atom_site_disorder_assembly
_atom_site_disorder_group
C24 C 0.0269(4) 0.8300(4) -0.0163(2) 0.0532(13) Uani 1 1 d . . .
H24A H 0.0841 0.8388 -0.0504 0.080 Uiso 1 1 calc R . .
H24B H -0.0568 0.8563 -0.0295 0.080 Uiso 1 1 calc R . .
H24C H -0.0059 0.7579 -0.0211 0.080 Uiso 1 1 calc R . .
C25 C 0.1187(4) 0.8878(3) 0.0644(2) 0.0379(10) Uani 1 1 d . . .
C26 C 0.0707(4) 0.9625(3) 0.1076(2) 0.0450(11) Uani 1 1 d . . .
H26 H -0.0134 0.9759 0.0809 0.054 Uiso 1 1 calc R . .
C27 C 0.1289(4) 1.0198(3) 0.1844(3) 0.0405(11) Uani 1 1 d . . .
C28 C 0.0484(5) 1.0923(4) 0.2165(3) 0.0638(14) Uani 1 1 d . . .
H28A H -0.0373 1.0535 0.2240 0.096 Uiso 1 1 calc R . .
H28B H 0.0195 1.1300 0.1812 0.096 Uiso 1 1 calc R . .
H28C H 0.1117 1.1400 0.2649 0.096 Uiso 1 1 calc R . .
C1A C 0.8911(4) 1.2019(3) 0.4306(2) 0.0401(10) Uani 1 1 d . . .
C2A C 0.9834(5) 1.3001(4) 0.4704(3) 0.0565(13) Uani 1 1 d . . .
H2A H 1.0288 1.3164 0.5230 0.068 Uiso 1 1 calc R . .
C3A C 1.0091(5) 1.3737(4) 0.4340(4) 0.0683(15) Uani 1 1 d . . .
H3A H 1.0727 1.4388 0.4618 0.082 Uiso 1 1 calc R . .
C4A C 0.9412(6) 1.3518(4) 0.3565(4) 0.0689(15) Uani 1 1 d . . .
H4A H 0.9614 1.4012 0.3316 0.083 Uiso 1 1 calc R . .
C5A C 0.8425(5) 1.2557(4) 0.3156(3) 0.0536(12) Uani 1 1 d . . .
H5A H 0.7942 1.2414 0.2636 0.064 Uiso 1 1 calc R . .
C6A C 0.8160(4) 1.1819(3) 0.3515(3) 0.0427(11) Uani 1 1 d . . .
C7A C 0.6480(4) 1.0322(3) 0.3501(2) 0.0332(10) Uani 1 1 d . . .
C8A C 0.5123(4) 0.9599(3) 0.3117(2) 0.0318(9) Uani 1 1 d . . .
C9A C 0.4576(4) 0.9006(3) 0.3558(2) 0.0312(9) Uani 1 1 d . . .
C10A C 0.5325(4) 0.9141(3) 0.4318(2) 0.0376(10) Uani 1 1 d . . .
H10A H 0.4942 0.8728 0.4587 0.045 Uiso 1 1 calc R . .
C11A C 0.6628(4) 0.9885(3) 0.4665(2) 0.0389(11) Uani 1 1 d . . .
C12A C 0.8805(4) 1.0564(3) 0.5718(2) 0.0428(11) Uani 1 1 d . . .
C13A C 0.9559(5) 1.0503(4) 0.6417(2) 0.0504(12) Uani 1 1 d . . .
H13A H 0.9080 1.0113 0.6671 0.061 Uiso 1 1 calc R . .
C14A C 1.1021(5) 1.1021(4) 0.6742(3) 0.0567(13) Uani 1 1 d . . .
H14A H 1.1531 1.1008 0.7226 0.068 Uiso 1 1 calc R . .
C15A C 1.1721(5) 1.1554(4) 0.6347(3) 0.0549(13) Uani 1 1 d . . .
H15A H 1.2724 1.1877 0.6556 0.066 Uiso 1 1 calc R . .
C16A C 1.0972(4) 1.1622(3) 0.5649(2) 0.0483(12) Uani 1 1 d . . .
H16A H 1.1471 1.1984 0.5386 0.058 Uiso 1 1 calc R . .
C17A C 0.9464(4) 1.1151(3) 0.5331(2) 0.0401(11) Uani 1 1 d . . .
C18A C 0.7229(4) 1.0482(3) 0.4264(2) 0.0375(10) Uani 1 1 d . . .
C19A C 0.3164(4) 0.8237(3) 0.3164(2) 0.0323(9) Uani 1 1 d . . .
C20A C 0.2370(4) 0.7604(3) 0.3487(2) 0.0421(11) Uani 1 1 d . . .
H20A H 0.2741 0.7651 0.4003 0.050 Uiso 1 1 calc R . .
C21A C 0.1038(5) 0.6911(3) 0.3046(3) 0.0487(12) Uani 1 1 d . . .
H21A H 0.0507 0.6485 0.3259 0.058 Uiso 1 1 calc R . .
C22A C 0.0506(5) 0.6858(3) 0.2289(3) 0.0498(12) Uani 1 1 d . . .
H22A H -0.0396 0.6399 0.1981 0.060 Uiso 1 1 calc R . .
C23A C 0.1316(4) 0.7487(3) 0.1992(2) 0.0403(10) Uani 1 1 d . . .
H23A H 0.0950 0.7440 0.1475 0.048 Uiso 1 1 calc R . .
C1B C 0.6158(4) 0.5768(3) 0.2117(2) 0.0387(10) Uani 1 1 d . . .
C2B C 0.6820(5) 0.5121(4) 0.2459(3) 0.0520(12) Uani 1 1 d . . .
H2B H 0.7394 0.4771 0.2228 0.062 Uiso 1 1 calc R . .
C3B C 0.6629(6) 0.4999(4) 0.3132(3) 0.0692(16) Uani 1 1 d . . .
H3B H 0.7072 0.4561 0.3354 0.083 Uiso 1 1 calc R . .
C4B C 0.5795(6) 0.5512(4) 0.3484(3) 0.0707(16) Uani 1 1 d . . .
H4B H 0.5668 0.5418 0.3940 0.085 Uiso 1 1 calc R . .
C5B C 0.5139(5) 0.6172(4) 0.3157(3) 0.0536(13) Uani 1 1 d . . .
H5B H 0.4587 0.6533 0.3396 0.064 Uiso 1 1 calc R . .
C6B C 0.5315(4) 0.6285(3) 0.2481(2) 0.0388(10) Uani 1 1 d . . .
C7B C 0.5358(4) 0.7450(3) 0.1742(2) 0.0299(9) Uani 1 1 d . . .
C8B C 0.5156(4) 0.8396(3) 0.1672(2) 0.0284(9) Uani 1 1 d . . .
C9B C 0.5949(4) 0.8844(3) 0.1236(2) 0.0296(9) Uani 1 1 d . . .
C10B C 0.6821(4) 0.8350(3) 0.0879(2) 0.0361(10) Uani 1 1 d . . .
H10B H 0.7301 0.8654 0.0583 0.043 Uiso 1 1 calc R . .
C11B C 0.6968(4) 0.7423(3) 0.0963(2) 0.0341(10) Uani 1 1 d . . .
C12B C 0.7528(4) 0.5882(3) 0.0469(2) 0.0384(10) Uani 1 1 d . . .
C13B C 0.7995(5) 0.5340(4) -0.0101(3) 0.0555(13) Uani 1 1 d . . .
H13B H 0.8513 0.5687 -0.0364 0.067 Uiso 1 1 calc R . .
C14B C 0.7684(6) 0.4282(4) -0.0273(3) 0.0637(14) Uani 1 1 d . . .
H14B H 0.8019 0.3912 -0.0643 0.076 Uiso 1 1 calc R . .
C15B C 0.6892(5) 0.3774(4) 0.0095(3) 0.0569(13) Uani 1 1 d . . .
H15B H 0.6662 0.3056 -0.0037 0.068 Uiso 1 1 calc R . .
C16B C 0.6422(5) 0.4316(3) 0.0667(3) 0.0460(11) Uani 1 1 d . . .
H16B H 0.5871 0.3961 0.0913 0.055 Uiso 1 1 calc R . .
C17B C 0.6771(4) 0.5382(3) 0.0871(2) 0.0357(10) Uani 1 1 d . . .
C18B C 0.6223(4) 0.6960(3) 0.1387(2) 0.0310(9) Uani 1 1 d . . .
C19B C 0.5804(4) 0.9856(3) 0.1200(2) 0.0341(10) Uani 1 1 d . . .
C20B C 0.6471(5) 1.0460(4) 0.0821(2) 0.0480(12) Uani 1 1 d . . .
H20B H 0.7074 1.0218 0.0549 0.058 Uiso 1 1 calc R . .
C21B C 0.6249(5) 1.1412(4) 0.0844(3) 0.0633(14) Uani 1 1 d . . .
H21B H 0.6686 1.1813 0.0582 0.076 Uiso 1 1 calc R . .
C22B C 0.5374(5) 1.1769(4) 0.1256(3) 0.0648(15) Uani 1 1 d . . .
H22B H 0.5222 1.2417 0.1283 0.078 Uiso 1 1 calc R . .
C23B C 0.4735(5) 1.1160(4) 0.1624(3) 0.0503(12) Uani 1 1 d . . .
H23B H 0.4139 1.1402 0.1900 0.060 Uiso 1 1 calc R . .
Ir1 Ir 0.381926(17) 0.919801(13) 0.202262(9) 0.03048(6) Uani 1 1 d . . .
N1A N 0.8603(4) 1.1226(3) 0.46288(19) 0.0444(9) Uani 1 1 d . . .
N2A N 0.2612(3) 0.8168(2) 0.24084(17) 0.0310(8) Uani 1 1 d . . .
N1B N 0.6343(4) 0.5985(3) 0.14465(19) 0.0405(9) Uani 1 1 d . . .
N2B N 0.4933(3) 1.0216(3) 0.16032(17) 0.0330(8) Uani 1 1 d . . .
O3 O 0.2338(3) 0.8602(2) 0.08772(14) 0.0390(7) Uani 1 1 d . . .
O4 O 0.2450(3) 1.0165(2) 0.23162(15) 0.0409(7) Uani 1 1 d . . .
O1A O 0.7150(3) 1.0886(2) 0.30918(15) 0.0432(7) Uani 1 1 d . . .
O2A O 0.7330(3) 1.0024(2) 0.54340(15) 0.0517(8) Uani 1 1 d . . .
O1B O 0.4629(3) 0.6945(2) 0.21631(15) 0.0391(7) Uani 1 1 d . . .
O2B O 0.7872(3) 0.6947(2) 0.06230(16) 0.0458(8) Uani 1 1 d . . .
C29A C 0.8150(14) 0.5974(11) 0.7675(7) 0.106(3) Uiso 0.580(4) 1 d PDU A 1
H29A H 0.8228 0.6206 0.7234 0.128 Uiso 0.580(4) 1 calc PR A 1
H29B H 0.7576 0.5255 0.7483 0.128 Uiso 0.580(4) 1 calc PR A 1
Cl1A Cl 0.9894(12) 0.6047(10) 0.8223(8) 0.112(3) Uani 0.580(4) 1 d PDU A 1
Cl2A Cl 0.7230(11) 0.6675(7) 0.8144(6) 0.117(3) Uani 0.580(4) 1 d PDU A 1
C29Z C 0.797(2) 0.5499(17) 0.7945(14) 0.104(4) Uiso 0.322(6) 1 d PDU B 2
H29C H 0.7730 0.5366 0.7393 0.124 Uiso 0.322(6) 1 calc PR B 2
H29D H 0.7554 0.4865 0.8044 0.124 Uiso 0.322(6) 1 calc PR B 2
Cl1Z Cl 0.987(2) 0.5854(19) 0.8346(14) 0.100(4) Uani 0.322(6) 1 d PDU B 2
Cl2Z Cl 0.722(2) 0.6433(14) 0.8311(11) 0.115(4) Uani 0.322(6) 1 d PDU B 2
C29 C 0.810(7) 0.634(5) 0.746(3) 0.088(4) Uani 0.098(4) 1 d PDU C 3
H29E H 0.8939 0.6901 0.7520 0.105 Uiso 0.098(4) 1 calc PR C 3
H29F H 0.7651 0.5976 0.6921 0.105 Uiso 0.098(4) 1 calc PR C 3
Cl1 Cl 0.869(3) 0.5505(19) 0.7939(15) 0.111(5) Uani 0.098(4) 1 d PDU C 3
Cl2 Cl 0.686(3) 0.683(2) 0.7830(17) 0.118(5) Uani 0.098(4) 1 d PDU C 3
C29B C 0.4366(15) 0.2258(16) 0.3973(16) 0.100(4) Uiso 0.431(4) 1 d PDU D 4
H29G H 0.4482 0.2159 0.3466 0.120 Uiso 0.431(4) 1 calc PR D 4
H29H H 0.4131 0.1586 0.4057 0.120 Uiso 0.431(4) 1 calc PR D 4
Cl1B Cl 0.5992(9) 0.3048(12) 0.4666(6) 0.118(3) Uani 0.431(4) 1 d PDU D 4
Cl2B Cl 0.2979(9) 0.2819(10) 0.4032(6) 0.142(4) Uani 0.431(4) 1 d PDU D 4
C29Y C 0.424(2) 0.205(2) 0.395(2) 0.109(5) Uiso 0.335(6) 1 d PDU E 5
H29I H 0.3996 0.1903 0.3392 0.131 Uiso 0.335(6) 1 calc PR E 5
H29J H 0.4264 0.1410 0.4070 0.131 Uiso 0.335(6) 1 calc PR E 5
Cl1Y Cl 0.5931(15) 0.2956(16) 0.4392(9) 0.144(4) Uani 0.335(6) 1 d PDU E 5
Cl2Y Cl 0.2962(13) 0.2527(11) 0.4253(8) 0.136(4) Uani 0.335(6) 1 d PDU E 5
C29N C 0.390(9) 0.233(4) 0.398(7) 0.130(6) Uiso 0.091(4) 1 d PDU F 6
H29K H 0.4317 0.2168 0.4446 0.156 Uiso 0.091(4) 1 calc PR F 6
H29L H 0.3188 0.1709 0.3613 0.156 Uiso 0.091(4) 1 calc PR F 6
Cl1N Cl 0.526(3) 0.277(2) 0.3602(19) 0.138(6) Uani 0.091(4) 1 d PDU F 6
Cl2N Cl 0.307(4) 0.331(3) 0.417(2) 0.127(6) Uani 0.091(4) 1 d PDU F 6
C29O C 0.459(4) 0.292(4) 0.4416(14) 0.144(6) Uiso 0.142(4) 1 d PDU G 7
H29M H 0.3831 0.3131 0.4611 0.172 Uiso 0.142(4) 1 calc PR G 7
H29N H 0.4588 0.2232 0.4464 0.172 Uiso 0.142(4) 1 calc PR G 7
Cl1O Cl 0.628(2) 0.3777(17) 0.4932(11) 0.144(5) Uani 0.142(4) 1 d PDU G 7
Cl2O Cl 0.425(2) 0.2885(15) 0.3463(10) 0.166(5) Uani 0.142(4) 1 d PDU G 7

loop_
_atom_site_aniso_label
_atom_site_aniso_U_11
_atom_site_aniso_U_22
_atom_site_aniso_U_33
_atom_site_aniso_U_23
_atom_site_aniso_U_13
_atom_site_aniso_U_12
C24 0.042(3) 0.066(4) 0.044(3) 0.021(3) 0.000(2) 0.009(2)
C25 0.031(2) 0.044(3) 0.040(3) 0.022(2) 0.007(2) 0.006(2)
C26 0.033(2) 0.058(3) 0.048(3) 0.021(3) 0.007(2) 0.021(2)
C27 0.034(2) 0.044(3) 0.056(3) 0.025(2) 0.018(2) 0.020(2)
C28 0.065(3) 0.073(4) 0.069(3) 0.025(3) 0.024(3) 0.045(3)
C1A 0.031(2) 0.038(3) 0.049(3) 0.010(2) 0.011(2) 0.008(2)
C2A 0.050(3) 0.045(3) 0.065(3) 0.006(3) 0.013(3) 0.011(3)
C3A 0.058(3) 0.039(3) 0.092(4) 0.007(3) 0.016(3) 0.001(3)
C4A 0.063(4) 0.045(4) 0.104(5) 0.033(3) 0.027(3) 0.013(3)
C5A 0.044(3) 0.046(3) 0.070(3) 0.025(3) 0.011(2) 0.009(2)
C6A 0.035(2) 0.033(3) 0.055(3) 0.006(2) 0.012(2) 0.009(2)
C7A 0.031(2) 0.037(3) 0.037(2) 0.016(2) 0.0116(19) 0.013(2)
C8A 0.028(2) 0.030(3) 0.039(2) 0.011(2) 0.0109(18) 0.0128(19)
C9A 0.027(2) 0.036(3) 0.031(2) 0.008(2) 0.0094(18) 0.0127(19)
C10A 0.033(2) 0.048(3) 0.035(2) 0.016(2) 0.0138(19) 0.010(2)
C11A 0.033(2) 0.053(3) 0.028(2) 0.008(2) 0.0059(19) 0.015(2)
C12A 0.035(2) 0.053(3) 0.034(2) 0.002(2) 0.007(2) 0.015(2)
C13A 0.043(3) 0.066(4) 0.037(3) 0.010(2) 0.007(2) 0.017(2)
C14A 0.047(3) 0.073(4) 0.038(3) 0.005(3) -0.003(2) 0.022(3)
C15A 0.034(3) 0.061(4) 0.050(3) -0.003(3) -0.004(2) 0.013(2)
C16A 0.037(3) 0.049(3) 0.049(3) 0.002(2) 0.009(2) 0.009(2)
C17A 0.033(2) 0.044(3) 0.034(2) -0.002(2) 0.005(2) 0.014(2)
C18A 0.027(2) 0.041(3) 0.040(3) 0.008(2) 0.0046(19) 0.009(2)
C19A 0.026(2) 0.036(3) 0.038(2) 0.011(2) 0.0130(18) 0.0122(19)
C20A 0.037(2) 0.051(3) 0.040(3) 0.016(2) 0.013(2) 0.011(2)
C21A 0.039(3) 0.051(3) 0.056(3) 0.021(3) 0.018(2) 0.002(2)
C22A 0.035(2) 0.051(3) 0.052(3) 0.016(3) 0.006(2) -0.003(2)
C23A 0.030(2) 0.045(3) 0.039(3) 0.010(2) 0.004(2) 0.006(2)
C1B 0.036(2) 0.037(3) 0.048(3) 0.018(2) 0.014(2) 0.011(2)
C2B 0.053(3) 0.056(3) 0.066(3) 0.034(3) 0.024(3) 0.032(3)
C3B 0.089(4) 0.081(4) 0.074(4) 0.053(3) 0.034(3) 0.055(3)
C4B 0.098(4) 0.080(4) 0.065(4) 0.047(3) 0.039(3) 0.044(4)
C5B 0.064(3) 0.059(3) 0.058(3) 0.032(3) 0.031(3) 0.030(3)
C6B 0.041(2) 0.037(3) 0.049(3) 0.024(2) 0.019(2) 0.015(2)
C7B 0.026(2) 0.033(3) 0.034(2) 0.017(2) 0.0096(18) 0.0079(18)
C8B 0.025(2) 0.029(2) 0.029(2) 0.0086(19) 0.0019(17) 0.0080(18)
C9B 0.029(2) 0.028(2) 0.033(2) 0.0108(19) 0.0087(18) 0.0064(18)
C10B 0.034(2) 0.038(3) 0.043(2) 0.018(2) 0.020(2) 0.007(2)
C11B 0.029(2) 0.031(3) 0.043(2) 0.010(2) 0.0146(19) 0.0079(19)
C12B 0.033(2) 0.038(3) 0.045(3) 0.012(2) 0.010(2) 0.013(2)
C13B 0.071(3) 0.055(4) 0.052(3) 0.016(3) 0.032(3) 0.025(3)
C14B 0.085(4) 0.057(4) 0.052(3) 0.005(3) 0.025(3) 0.034(3)
C15B 0.070(3) 0.038(3) 0.053(3) 0.007(3) 0.005(3) 0.018(3)
C16B 0.047(3) 0.038(3) 0.050(3) 0.015(2) 0.009(2) 0.012(2)
C17B 0.033(2) 0.033(3) 0.042(3) 0.011(2) 0.0070(19) 0.015(2)
C18B 0.030(2) 0.027(2) 0.036(2) 0.009(2) 0.0085(18) 0.0103(19)
C19B 0.029(2) 0.034(3) 0.036(2) 0.014(2) 0.0053(18) 0.0064(19)
C20B 0.051(3) 0.046(3) 0.058(3) 0.027(3) 0.022(2) 0.014(2)
C21B 0.066(3) 0.058(4) 0.084(4) 0.048(3) 0.030(3) 0.018(3)
C22B 0.072(4) 0.048(3) 0.100(4) 0.048(3) 0.036(3) 0.030(3)
C23B 0.052(3) 0.046(3) 0.064(3) 0.025(3) 0.022(2) 0.023(3)
Ir1 0.02643(9) 0.03343(11) 0.03268(9) 0.01148(7) 0.00688(6) 0.01142(7)
N1A 0.035(2) 0.047(3) 0.040(2) 0.0099(19) 0.0028(17) 0.0023(18)
N2A 0.0258(18) 0.035(2) 0.0328(19) 0.0085(17) 0.0088(15) 0.0120(16)
N1B 0.051(2) 0.036(2) 0.050(2) 0.0213(19) 0.0261(18) 0.0233(18)
N2B 0.0330(18) 0.031(2) 0.0359(19) 0.0155(17) 0.0057(16) 0.0113(16)
O3 0.0332(16) 0.0458(19) 0.0361(16) 0.0128(14) 0.0056(13) 0.0123(14)
O4 0.0395(16) 0.0463(19) 0.0438(17) 0.0140(15) 0.0139(14) 0.0246(15)
O1A 0.0385(16) 0.0434(19) 0.0406(17) 0.0140(15) 0.0064(14) 0.0009(14)
O2A 0.0314(16) 0.080(2) 0.0348(17) 0.0159(16) 0.0044(13) 0.0057(16)
O1B 0.0392(16) 0.0420(18) 0.0545(18) 0.0293(15) 0.0255(14) 0.0199(14)
O2B 0.0469(17) 0.037(2) 0.067(2) 0.0163(16) 0.0376(16) 0.0149(15)
Cl1A 0.107(4) 0.108(5) 0.106(5) 0.008(4) 0.025(3) 0.032(3)
Cl2A 0.091(3) 0.129(5) 0.125(5) 0.046(4) 0.008(3) 0.037(3)
Cl1Z 0.100(5) 0.107(7) 0.106(6) 0.027(5) 0.045(4) 0.043(4)
Cl2Z 0.095(5) 0.123(6) 0.127(6) 0.046(5) 0.025(5) 0.036(4)
C29 0.109(6) 0.111(6) 0.112(6) 0.081(6) 0.072(6) 0.075(6)
Cl1 0.111(7) 0.122(7) 0.127(7) 0.053(6) 0.050(7) 0.056(7)
Cl2 0.122(8) 0.132(8) 0.133(9) 0.073(8) 0.041(7) 0.065(7)
Cl1B 0.087(4) 0.167(6) 0.120(6) 0.059(5) 0.022(4) 0.065(4)
Cl2B 0.108(4) 0.165(7) 0.130(6) 0.001(5) 0.001(4) 0.083(5)
Cl1Y 0.133(6) 0.174(7) 0.155(9) 0.046(7) 0.086(5) 0.059(5)
Cl2Y 0.138(6) 0.152(7) 0.151(6) 0.041(5) 0.103(5) 0.044(5)
Cl1N 0.133(9) 0.152(9) 0.154(9) 0.051(8) 0.057(8) 0.073(8)
Cl2N 0.131(8) 0.153(10) 0.141(9) 0.047(9) 0.072(8) 0.091(8)
Cl1O 0.156(9) 0.154(9) 0.156(9) 0.072(8) 0.055(8) 0.074(8)
Cl2O 0.174(9) 0.161(8) 0.174(9) 0.056(8) 0.061(8) 0.057(8)

loop_
_atom_type_symbol
_atom_type_description
_atom_type_scat_dispersion_real
_atom_type_scat_dispersion_imag
_atom_type_scat_source
C C 0.0033 0.0016 'International Tables Vol C Tables 4.2.6.8 and 6.1.1.4'
H H 0.0000 0.0000 'International Tables Vol C Tables 4.2.6.8 and 6.1.1.4'
Ir Ir -1.4442 7.9887 'International Tables Vol C Tables 4.2.6.8 and 6.1.1.4'
N N 0.0061 0.0033 'International Tables Vol C Tables 4.2.6.8 and 6.1.1.4'
O O 0.0106 0.0060 'International Tables Vol C Tables 4.2.6.8 and 6.1.1.4'
Cl Cl 0.1484 0.1585 'International Tables Vol C Tables 4.2.6.8 and 6.1.1.4'

loop_
_geom_angle_atom_site_label_1
_geom_angle_atom_site_label_2
_geom_angle_atom_site_label_3
_geom_angle
C25 C24 H24A 109.5
C25 C24 H24B 109.5
H24A C24 H24B 109.5
C25 C24 H24C 109.5
H24A C24 H24C 109.5
H24B C24 H24C 109.5
O3 C25 C26 126.2(4)
O3 C25 C24 114.9(4)
C26 C25 C24 118.9(4)
C27 C26 C25 129.8(4)
C27 C26 H26 115.1
C25 C26 H26 115.1
O4 C27 C26 126.2(4)
O4 C27 C28 115.9(4)
C26 C27 C28 117.9(4)
C27 C28 H28A 109.5
C27 C28 H28B 109.5
H28A C28 H28B 109.5
C27 C28 H28C 109.5
H28A C28 H28C 109.5
H28B C28 H28C 109.5
C2A C1A N1A 125.0(4)
C2A C1A C6A 117.8(4)
N1A C1A C6A 117.2(4)
C3A C2A C1A 121.3(5)
C3A C2A H2A 119.3
C1A C2A H2A 119.3
C2A C3A C4A 120.4(5)
C2A C3A H3A 119.8
C4A C3A H3A 119.8
C3A C4A C5A 119.6(5)
C3A C4A H4A 120.2
C5A C4A H4A 120.2
C6A C5A C4A 120.3(5)
C6A C5A H5A 119.8
C4A C5A H5A 119.8
C5A C6A O1A 118.3(4)
C5A C6A C1A 120.4(4)
O1A C6A C1A 121.3(4)
C18A C7A C8A 123.0(4)
C18A C7A O1A 118.2(3)
C8A C7A O1A 118.7(3)
C7A C8A C9A 115.0(3)
C7A C8A Ir1 131.4(3)
C9A C8A Ir1 113.6(3)
C10A C9A C8A 122.7(4)
C10A C9A C19A 121.5(4)
C8A C9A C19A 115.8(3)
C11A C10A C9A 119.2(4)
C11A C10A H10A 120.4
C9A C10A H10A 120.4
C10A C11A C18A 120.9(4)
C10A C11A O2A 117.9(4)
C18A C11A O2A 121.2(4)
C13A C12A C17A 122.1(4)
C13A C12A O2A 116.1(4)
C17A C12A O2A 121.8(4)
C14A C13A C12A 119.8(5)
C14A C13A H13A 120.1
C12A C13A H13A 120.1
C15A C14A C13A 119.3(4)
C15A C14A H14A 120.3
C13A C14A H14A 120.3
C14A C15A C16A 121.2(4)
C14A C15A H15A 119.4
C16A C15A H15A 119.4
C15A C16A C17A 120.2(4)
C15A C16A H16A 119.9
C17A C16A H16A 119.9
C12A C17A C16A 117.2(4)
C12A C17A N1A 119.3(4)
C16A C17A N1A 123.5(4)
C11A C18A C7A 119.1(4)
C11A C18A N1A 120.0(4)
C7A C18A N1A 120.9(4)
N2A C19A C20A 119.6(4)
N2A C19A C9A 114.0(3)
C20A C19A C9A 126.3(4)
C21A C20A C19A 120.2(4)
C21A C20A H20A 119.9
C19A C20A H20A 119.9
C22A C21A C20A 119.0(4)
C22A C21A H21A 120.5
C20A C21A H21A 120.5
C23A C22A C21A 119.1(4)
C23A C22A H22A 120.4
C21A C22A H22A 120.4
N2A C23A C22A 123.0(4)
N2A C23A H23A 118.5
C22A C23A H23A 118.5
C2B C1B C6B 118.3(4)
C2B C1B N1B 124.5(4)
C6B C1B N1B 117.1(3)
C3B C2B C1B 120.1(4)
C3B C2B H2B 119.9
C1B C2B H2B 119.9
C2B C3B C4B 121.0(4)
C2B C3B H3B 119.5
C4B C3B H3B 119.5
C3B C4B C5B 119.7(5)
C3B C4B H4B 120.1
C5B C4B H4B 120.1
C6B C5B C4B 119.3(4)
C6B C5B H5B 120.4
C4B C5B H5B 120.4
C5B C6B C1B 121.6(4)
C5B C6B O1B 117.9(4)
C1B C6B O1B 120.5(3)
C18B C7B C8B 122.6(3)
C18B C7B O1B 117.6(3)
C8B C7B O1B 119.9(3)
C7B C8B C9B 115.3(3)
C7B C8B Ir1 130.9(3)
C9B C8B Ir1 113.6(3)
C10B C9B C8B 122.1(3)
C10B C9B C19B 122.6(3)
C8B C9B C19B 115.3(3)
C11B C10B C9B 120.0(4)
C11B C10B H10B 120.0
C9B C10B H10B 120.0
C10B C11B C18B 119.9(3)
C10B C11B O2B 119.7(3)
C18B C11B O2B 120.3(3)
C17B C12B C13B 121.3(4)
C17B C12B O2B 121.6(4)
C13B C12B O2B 117.0(4)
C14B C13B C12B 119.1(4)
C14B C13B H13B 120.4
C12B C13B H13B 120.4
C15B C14B C13B 120.4(5)
C15B C14B H14B 119.8
C13B C14B H14B 119.8
C14B C15B C16B 120.6(5)
C14B C15B H15B 119.7
C16B C15B H15B 119.7
C17B C16B C15B 120.1(4)
C17B C16B H16B 120.0
C15B C16B H16B 120.0
C16B C17B C12B 118.4(4)
C16B C17B N1B 123.4(4)
C12B C17B N1B 118.1(4)
C11B C18B C7B 120.1(4)
C11B C18B N1B 119.4(3)
C7B C18B N1B 120.6(3)
N2B C19B C20B 119.6(4)
N2B C19B C9B 113.6(3)
C20B C19B C9B 126.8(4)
C21B C20B C19B 120.5(4)
C21B C20B H20B 119.8
C19B C20B H20B 119.8
C20B C21B C22B 119.4(4)
C20B C21B H21B 120.3
C22B C21B H21B 120.3
C23B C22B C21B 118.9(4)
C23B C22B H22B 120.5
C21B C22B H22B 120.5
N2B C23B C22B 122.6(4)
N2B C23B H23B 118.7
C22B C23B H23B 118.7
C8B Ir1 C8A 90.03(14)
C8B Ir1 N2B 80.32(14)
C8A Ir1 N2B 101.59(14)
C8B Ir1 N2A 100.88(13)
C8A Ir1 N2A 80.75(14)
N2B Ir1 N2A 177.41(12)
C8B Ir1 O3 88.56(12)
C8A Ir1 O3 173.35(13)
N2B Ir1 O3 84.58(11)
N2A Ir1 O3 93.13(11)
C8B Ir1 O4 173.38(13)
C8A Ir1 O4 93.11(12)
N2B Ir1 O4 93.34(12)
N2A Ir1 O4 85.38(11)
O3 Ir1 O4 88.96(10)
C1A N1A C18A 116.5(3)
C1A N1A C17A 126.4(4)
C18A N1A C17A 116.8(4)
C23A N2A C19A 119.0(3)
C23A N2A Ir1 125.2(3)
C19A N2A Ir1 115.7(2)
C18B N1B C17B 116.7(3)
C18B N1B C1B 115.8(3)
C17B N1B C1B 127.2(3)
C23B N2B C19B 119.1(3)
C23B N2B Ir1 124.5(3)
C19B N2B Ir1 116.0(3)
C25 O3 Ir1 124.6(3)
C27 O4 Ir1 124.2(3)
C6A O1A C7A 116.6(3)
C12A O2A C11A 116.9(3)
C6B O1B C7B 115.6(3)
C12B O2B C11B 115.3(3)
Cl2A C29A Cl1A 114.9(8)
Cl2A C29A H29A 108.5
Cl1A C29A H29A 108.5
Cl2A C29A H29B 108.5
Cl1A C29A H29B 108.5
H29A C29A H29B 107.5
Cl2Z C29Z Cl1Z 111.7(12)
Cl2Z C29Z H29C 109.3
Cl1Z C29Z H29C 109.3
Cl2Z C29Z H29D 109.3
Cl1Z C29Z H29D 109.3
H29C C29Z H29D 107.9
Cl2 C29 Cl1 110.2(14)
Cl2 C29 H29E 109.6
Cl1 C29 H29E 109.6
Cl2 C29 H29F 109.6
Cl1 C29 H29F 109.6
H29E C29 H29F 108.1
Cl2B C29B Cl1B 109.4(9)
Cl2B C29B H29G 109.8
Cl1B C29B H29G 109.8
Cl2B C29B H29H 109.8
Cl1B C29B H29H 109.8
H29G C29B H29H 108.2
Cl2Y C29Y Cl1Y 108.5(11)
Cl2Y C29Y H29I 110.0
Cl1Y C29Y H29I 110.0
Cl2Y C29Y H29J 110.0
Cl1Y C29Y H29J 110.0
H29I C29Y H29J 108.4
Cl1N C29N Cl2N 106.9(14)
Cl1N C29N H29K 110.4
Cl2N C29N H29K 110.4
Cl1N C29N H29L 110.4
Cl2N C29N H29L 110.4
H29K C29N H29L 108.6
Cl1O C29O Cl2O 108.2(14)
Cl1O C29O H29M 110.1
Cl2O C29O H29M 110.1
Cl1O C29O H29N 110.1
Cl2O C29O H29N 110.1
H29M C29O H29N 108.4

loop_
_geom_bond_atom_site_label_1
_geom_bond_atom_site_label_2
_geom_bond_distance
C24 C25 1.491(5)
C24 H24A 0.9600
C24 H24B 0.9600
C24 H24C 0.9600
C25 O3 1.270(4)
C25 C26 1.391(5)
C26 C27 1.383(6)
C26 H26 0.9300
C27 O4 1.274(4)
C27 C28 1.502(5)
C28 H28A 0.9600
C28 H28B 0.9600
C28 H28C 0.9600
C1A C2A 1.384(6)
C1A N1A 1.391(5)
C1A C6A 1.419(6)
C2A C3A 1.370(6)
C2A H2A 0.9300
C3A C4A 1.377(7)
C3A H3A 0.9300
C4A C5A 1.389(6)
C4A H4A 0.9300
C5A C6A 1.367(6)
C5A H5A 0.9300
C6A O1A 1.376(5)
C7A C18A 1.384(5)
C7A C8A 1.391(5)
C7A O1A 1.396(4)
C8A C9A 1.416(5)
C8A Ir1 2.015(4)
C9A C10A 1.384(5)
C9A C19A 1.456(5)
C10A C11A 1.362(5)
C10A H10A 0.9300
C11A C18A 1.380(5)
C11A O2A 1.389(4)
C12A C13A 1.371(5)
C12A C17A 1.379(6)
C12A O2A 1.385(5)
C13A C14A 1.371(6)
C13A H13A 0.9300
C14A C15A 1.364(6)
C14A H14A 0.9300
C15A C16A 1.374(6)
C15A H15A 0.9300
C16A C17A 1.396(5)
C16A H16A 0.9300
C17A N1A 1.420(5)
C18A N1A 1.411(5)
C19A N2A 1.363(4)
C19A C20A 1.395(5)
C20A C21A 1.376(5)
C20A H20A 0.9300
C21A C22A 1.370(6)
C21A H21A 0.9300
C22A C23A 1.364(5)
C22A H22A 0.9300
C23A N2A 1.338(5)
C23A H23A 0.9300
C1B C2B 1.389(5)
C1B C6B 1.393(5)
C1B N1B 1.407(5)
C2B C3B 1.367(6)
C2B H2B 0.9300
C3B C4B 1.371(6)
C3B H3B 0.9300
C4B C5B 1.390(6)
C4B H4B 0.9300
C5B C6B 1.361(5)
C5B H5B 0.9300
C6B O1B 1.396(4)
C7B C18B 1.382(5)
C7B C8B 1.392(5)
C7B O1B 1.399(4)
C8B C9B 1.416(5)
C8B Ir1 2.008(4)
C9B C10B 1.392(5)
C9B C19B 1.452(5)
C10B C11B 1.360(5)
C10B H10B 0.9300
C11B C18B 1.382(5)
C11B O2B 1.390(4)
C12B C17B 1.383(5)
C12B C13B 1.383(6)
C12B O2B 1.386(5)
C13B C14B 1.375(6)
C13B H13B 0.9300
C14B C15B 1.356(6)
C14B H14B 0.9300
C15B C16B 1.390(6)
C15B H15B 0.9300
C16B C17B 1.381(5)
C16B H16B 0.9300
C17B N1B 1.406(5)
C18B N1B 1.405(5)
C19B N2B 1.362(5)
C19B C20B 1.384(5)
C20B C21B 1.371(6)
C20B H20B 0.9300
C21B C22B 1.373(6)
C21B H21B 0.9300
C22B C23B 1.361(6)
C22B H22B 0.9300
C23B N2B 1.351(5)
C23B H23B 0.9300
Ir1 N2B 2.028(3)
Ir1 N2A 2.042(3)
Ir1 O3 2.138(3)
Ir1 O4 2.148(2)
C29A Cl2A 1.691(10)
C29A Cl1A 1.730(11)
C29A H29A 0.9700
C29A H29B 0.9700
C29Z Cl2Z 1.699(14)
C29Z Cl1Z 1.734(14)
C29Z H29C 0.9700
C29Z H29D 0.9700
C29 Cl2 1.706(16)
C29 Cl1 1.722(16)
C29 H29E 0.9700
C29 H29F 0.9700
C29B Cl2B 1.704(12)
C29B Cl1B 1.741(14)
C29B H29G 0.9700
C29B H29H 0.9700
C29Y Cl2Y 1.681(14)
C29Y Cl1Y 1.732(14)
C29Y H29I 0.9700
C29Y H29J 0.9700
C29N Cl1N 1.724(17)
C29N Cl2N 1.732(16)
C29N H29K 0.9700
C29N H29L 0.9700
C29O Cl1O 1.723(16)
C29O Cl2O 1.730(16)
C29O H29M 0.9700
C29O H29N 0.9700
